data_7061058
loop_
_publ_author_name
'Ma, Zhen-Zhen'
'Ma, Yao'
'Liu, Bing'
'Xu, Ling'
'Jiao, Huan'

_publ_section_title
;
 A high-performance Co-MOF non-enzymatic electrochemical sensor for
 glucose detection
;
_journal_issue 45
_journal_name_full 'New Journal of Chemistry'
_journal_page_first 21350
_journal_page_last 21358
_journal_paper_doi 10.1039/D1NJ04480J
_journal_volume 45
_journal_year 2021
_chemical_formula_sum 'C34 H38 Cl2 Co3 N2 O14'
_chemical_formula_weight 946.35
_space_group_crystal_system monoclinic
_space_group_IT_number 14
_space_group_name_Hall '-P 2yn'
_space_group_name_H-M_alt 'P 1 21/n 1'
_atom_sites_solution_hydrogens geom
_audit_block_doi 10.5517/ccdc.csd.cc28stb7
_audit_creation_method SHELXL-2014/7
_audit_update_record
;
2021-10-20 deposited with the CCDC.	2021-10-21 downloaded from the CCDC.
;
_cell_angle_alpha 90
_cell_angle_beta 107.452(2)
_cell_angle_gamma 90
_cell_formula_units_Z 2
_cell_length_a 12.7807(3)
_cell_length_b 9.5182(3)
_cell_length_c 17.9186(4)
_cell_measurement_reflns_used 6795
_cell_measurement_temperature 293(2)
_cell_measurement_theta_max 75.1290
_cell_measurement_theta_min 3.7280
_cell_volume 2079.45(10)
_computing_cell_refinement 'CrysAlisPro 1.171.40.19a (Rigaku OD, 2018)'
_computing_data_collection 'CrysAlisPro 1.171.40.19a (Rigaku OD, 2018)'
_computing_data_reduction 'CrysAlisPro 1.171.40.19a (Rigaku OD, 2018)'
_computing_structure_refinement 'SHELX-2014/7 (Sheldrick, 2014)'
_computing_structure_solution 'SHELX-2014/7 (Sheldrick, 2014)'
_diffrn_ambient_temperature 293(2)
_diffrn_measured_fraction_theta_full 0.994
_diffrn_measured_fraction_theta_max 0.947
_diffrn_measurement_device_type 'XtaLAB Synergy R, HyPix'
_diffrn_measurement_method '\w scans'
_diffrn_radiation_type CuK\a
_diffrn_radiation_wavelength 1.54178
_diffrn_reflns_av_R_equivalents 0.0402
_diffrn_reflns_av_unetI/netI 0.0322
_diffrn_reflns_Laue_measured_fraction_full 0.994
_diffrn_reflns_Laue_measured_fraction_max 0.947
_diffrn_reflns_limit_h_max 16
_diffrn_reflns_limit_h_min -15
_diffrn_reflns_limit_k_max 11
_diffrn_reflns_limit_k_min -9
_diffrn_reflns_limit_l_max 22
_diffrn_reflns_limit_l_min -22
_diffrn_reflns_number 13681
_diffrn_reflns_point_group_measured_fraction_full 0.994
_diffrn_reflns_point_group_measured_fraction_max 0.947
_diffrn_reflns_theta_full 67.679
_diffrn_reflns_theta_max 75.442
_diffrn_reflns_theta_min 5.897
_diffrn_source 'Rotating-anode X-ray tube'
_exptl_absorpt_coefficient_mu 10.999
_exptl_absorpt_correction_T_max 1.00000
_exptl_absorpt_correction_T_min 0.20925
_exptl_absorpt_correction_type multi-scan
_exptl_absorpt_process_details
;
CrysAlisPro 1.171.40.19a (Rigaku Oxford Diffraction, 2018)
Empirical absorption correction using spherical harmonics,
 implemented in SCALE3 ABSPACK scaling algorithm.
;
_exptl_crystal_colour blue
_exptl_crystal_density_diffrn 1.511
_exptl_crystal_description block
_exptl_crystal_F_000 966
_exptl_crystal_size_max 0.2
_exptl_crystal_size_mid 0.12
_exptl_crystal_size_min 0.1
_refine_diff_density_max 1.154
_refine_diff_density_min -0.703
_refine_diff_density_rms 0.099
_refine_ls_extinction_method none
_refine_ls_goodness_of_fit_ref 1.054
_refine_ls_hydrogen_treatment constr
_refine_ls_matrix_type full
_refine_ls_number_parameters 320
_refine_ls_number_reflns 4075
_refine_ls_number_restraints 113
_refine_ls_restrained_S_all 1.066
_refine_ls_R_factor_all 0.0816
_refine_ls_R_factor_gt 0.0659
_refine_ls_shift/su_max 0.001
_refine_ls_shift/su_mean 0.000
_refine_ls_structure_factor_coef Fsqd
_refine_ls_weighting_details 'w=1/[\s^2^(Fo^2^)+(0.0883P)^2^+6.1645P] where P=(Fo^2^+2Fc^2^)/3'
_refine_ls_weighting_scheme calc
_refine_ls_wR_factor_gt 0.1659
_refine_ls_wR_factor_ref 0.1809
_reflns_Friedel_coverage 0.000
_reflns_number_gt 3375
_reflns_number_total 4075
_reflns_threshold_expression 'I > 2\s(I)'
_cod_data_source_file d1nj04480j2.cif
_cod_data_source_block 14
_cod_depositor_comments 'Adding full bibliography for 7061058--7061059.cif.'
_cod_original_sg_symbol_H-M 'P 21/n'
_cod_database_code 7061058
_shelx_shelxl_version_number 2014/7
_shelx_space_group_comment
;
The symmetry employed for this shelxl refinement is uniquely defined
by the following loop, which should always be used as a source of
symmetry information in preference to the above space-group names.
They are only intended as comments.
;

loop_
_space_group_symop_operation_xyz
'x, y, z'
'-x+1/2, y+1/2, -z+1/2'
'-x, -y, -z'
'x-1/2, -y-1/2, z-1/2'

loop_
_atom_site_label
_atom_site_type_symbol
_atom_site_fract_x
_atom_site_fract_y
_atom_site_fract_z
_atom_site_U_iso_or_equiv
_atom_site_adp_type
_atom_site_occupancy
_atom_site_site_symmetry_order
_atom_site_calc_flag
_atom_site_refinement_flags_posn
_atom_site_refinement_flags_adp
_atom_site_refinement_flags_occupancy
_atom_site_disorder_assembly
_atom_site_disorder_group
Co1 Co 0.79711(5) 0.53641(9) 0.07172(4) 0.0349(2) Uani 1 1 d . . . . .
Co2 Co 1.0000 0.5000 0.0000 0.0329(3) Uani 1 2 d S . P . .
Cl1 Cl 0.69040(11) 0.6362(2) 0.13610(10) 0.0740(6) Uani 1 1 d . . . . .
C11 C 1.0454(3) 0.2793(6) 0.2162(2) 0.0357(11) Uani 1 1 d . . . . .
C12 C 1.0063(3) 0.2507(6) 0.2789(2) 0.0375(11) Uani 1 1 d . . . . .
H12 H 0.9342 0.2730 0.2755 0.045 Uiso 1 1 calc R U . . .
C13 C 1.0728(3) 0.1899(6) 0.3462(2) 0.0366(11) Uani 1 1 d . . . . .
H13 H 1.0455 0.1714 0.3878 0.044 Uiso 1 1 calc R U . . .
C14 C 1.1813(3) 0.1559(6) 0.3519(2) 0.0371(11) Uani 1 1 d . . . . .
C15 C 1.2203(3) 0.1809(7) 0.2881(3) 0.0449(13) Uani 1 1 d . . . . .
H15 H 1.2920 0.1564 0.2912 0.054 Uiso 1 1 calc R U . . .
C16 C 1.1535(4) 0.2416(7) 0.2204(3) 0.0442(13) Uani 1 1 d . . . . .
H16 H 1.1798 0.2573 0.1780 0.053 Uiso 1 1 calc R U . . .
C17 C 0.9759(3) 0.3519(6) 0.1457(3) 0.0392(12) Uani 1 1 d . . . . .
C18 C 1.2541(3) 0.0936(6) 0.4254(3) 0.0388(11) Uani 1 1 d . . . . .
O11 O 0.8859(2) 0.4039(5) 0.15023(18) 0.0465(9) Uani 1 1 d . . . . .
O12 O 1.0095(3) 0.3613(4) 0.08699(18) 0.0465(9) Uani 1 1 d . . . . .
O13 O 1.2103(2) 0.0626(4) 0.47851(18) 0.0437(9) Uani 1 1 d . . . . .
O14 O 1.3532(2) 0.0745(5) 0.42933(19) 0.0471(9) Uani 1 1 d . . . . .
C21 C 0.9354(3) 0.8862(6) 0.0054(3) 0.0398(11) Uani 1 1 d . . . . .
C22 C 0.8914(4) 0.9945(7) -0.0457(3) 0.0459(13) Uani 1 1 d . . . . .
H22 H 0.8184 0.9908 -0.0763 0.055 Uiso 1 1 calc R U . . .
C23 C 0.9556(4) 1.1086(7) -0.0515(3) 0.0436(13) Uani 1 1 d . . . . .
H23 H 0.9260 1.1813 -0.0861 0.052 Uiso 1 1 calc R U . . .
C24 C 0.8657(4) 0.7629(7) 0.0114(3) 0.0486(14) Uani 1 1 d . . . . .
O21 O 0.9143(2) 0.6558(4) 0.05201(17) 0.0378(8) Uani 1 1 d . . . . .
O22 O 0.7654(3) 0.7666(6) -0.0200(3) 0.0783(15) Uani 1 1 d . . . . .
N1 N 0.5673(9) 1.2254(15) 0.1418(10) 0.076(3) Uani 0.5 1 d D U P A 1
C1 C 0.7109(13) 1.078(2) 0.0956(12) 0.111(6) Uani 0.5 1 d D U P A 1
H1 H 0.7849 1.0550 0.1122 0.133 Uiso 0.5 1 calc R U P A 1
C2 C 0.6831(10) 1.1938(16) 0.1408(9) 0.075(3) Uani 0.5 1 d D U P A 1
H2A H 0.7104 1.2792 0.1237 0.090 Uiso 0.5 1 calc R U P A 1
H2B H 0.7264 1.1792 0.1948 0.090 Uiso 0.5 1 calc R U P A 1
C3 C 0.5699(11) 1.3290(15) 0.2056(9) 0.080(3) Uani 0.5 1 d D U P A 1
H3A H 0.6116 1.2907 0.2551 0.120 Uiso 0.5 1 calc R U P A 1
H3B H 0.4963 1.3477 0.2063 0.120 Uiso 0.5 1 calc R U P A 1
H3C H 0.6033 1.4148 0.1961 0.120 Uiso 0.5 1 calc R U P A 1
C4 C 0.5175(12) 1.0916(16) 0.1580(11) 0.083(3) Uani 0.5 1 d D U P A 1
H4A H 0.4781 1.0478 0.1094 0.124 Uiso 0.5 1 calc R U P A 1
H4B H 0.4680 1.1111 0.1877 0.124 Uiso 0.5 1 calc R U P A 1
H4C H 0.5743 1.0296 0.1872 0.124 Uiso 0.5 1 calc R U P A 1
C5 C 0.5072(13) 1.2979(18) 0.0668(10) 0.078(3) Uani 0.5 1 d D U P A 1
H5A H 0.5494 1.3767 0.0588 0.117 Uiso 0.5 1 calc R U P A 1
H5B H 0.4372 1.3299 0.0696 0.117 Uiso 0.5 1 calc R U P A 1
H5C H 0.4965 1.2333 0.0240 0.117 Uiso 0.5 1 calc R U P A 1
O1 O 0.6559(11) 1.004(2) 0.0391(12) 0.181(7) Uani 0.5 1 d D U P A 1
H1A H 0.6604 0.9215 0.0522 0.272 Uiso 0.5 1 calc R U P A 1
C4A C 0.4721(11) 1.0958(15) 0.1348(8) 0.063(2) Uani 0.5 1 d D U P B 2
H4AA H 0.4825 1.0718 0.1885 0.094 Uiso 0.5 1 calc R U P B 2
H4AB H 0.4952 1.0188 0.1088 0.094 Uiso 0.5 1 calc R U P B 2
H4AC H 0.3960 1.1152 0.1095 0.094 Uiso 0.5 1 calc R U P B 2
N1A N 0.5394(9) 1.2244(15) 0.1306(8) 0.063(2) Uani 0.5 1 d D U P B 2
C2A C 0.4955(12) 1.3371(16) 0.1728(7) 0.073(2) Uani 0.5 1 d D U P B 2
H2AA H 0.5223 1.4273 0.1611 0.088 Uiso 0.5 1 calc R U P B 2
H2AB H 0.4162 1.3384 0.1515 0.088 Uiso 0.5 1 calc R U P B 2
C3A C 0.5045(13) 1.2561(18) 0.0437(7) 0.057(3) Uani 0.5 1 d D U P B 2
H3AA H 0.4741 1.1730 0.0150 0.085 Uiso 0.5 1 calc R U P B 2
H3AB H 0.5671 1.2862 0.0287 0.085 Uiso 0.5 1 calc R U P B 2
H3AC H 0.4503 1.3292 0.0323 0.085 Uiso 0.5 1 calc R U P B 2
C5A C 0.6577(11) 1.1944(19) 0.1639(8) 0.066(3) Uani 0.5 1 d D U P B 2
H5AA H 0.6703 1.1456 0.2127 0.100 Uiso 0.5 1 calc R U P B 2
H5AB H 0.6980 1.2811 0.1725 0.100 Uiso 0.5 1 calc R U P B 2
H5AC H 0.6817 1.1370 0.1281 0.100 Uiso 0.5 1 calc R U P B 2
C1A C 0.5244(14) 1.3227(18) 0.2598(8) 0.086(3) Uani 0.5 1 d D U P B 2
H1AA H 0.5689 1.3868 0.2942 0.103 Uiso 0.5 1 calc R U P B 2
O1A O 0.4804(10) 1.2088(14) 0.2840(6) 0.093(3) Uani 0.5 1 d D U P B 2
H1AB H 0.5057 1.2012 0.3317 0.139 Uiso 0.5 1 calc R U P B 2

loop_
_atom_site_aniso_label
_atom_site_aniso_U_11
_atom_site_aniso_U_22
_atom_site_aniso_U_33
_atom_site_aniso_U_23
_atom_site_aniso_U_13
_atom_site_aniso_U_12
Co1 0.0133(3) 0.0726(6) 0.0202(3) -0.0002(3) 0.0069(3) 0.0006(3)
Co2 0.0097(4) 0.0753(8) 0.0131(4) 0.0000(4) 0.0027(3) 0.0002(4)
Cl1 0.0378(7) 0.1276(15) 0.0688(9) -0.0361(10) 0.0348(7) -0.0033(8)
C11 0.0194(19) 0.066(3) 0.0206(19) -0.003(2) 0.0044(16) -0.004(2)
C12 0.0157(19) 0.072(3) 0.025(2) 0.007(2) 0.0058(16) 0.002(2)
C13 0.021(2) 0.071(3) 0.0196(19) 0.004(2) 0.0077(16) 0.001(2)
C14 0.0175(19) 0.070(3) 0.0223(19) -0.005(2) 0.0036(16) -0.002(2)
C15 0.0142(19) 0.092(4) 0.028(2) 0.000(2) 0.0056(17) -0.001(2)
C16 0.020(2) 0.091(4) 0.023(2) 0.003(2) 0.0091(17) 0.000(2)
C17 0.019(2) 0.073(4) 0.025(2) -0.002(2) 0.0052(16) -0.005(2)
C18 0.0149(19) 0.071(3) 0.028(2) -0.003(2) 0.0032(16) -0.001(2)
O11 0.0207(15) 0.092(3) 0.0264(15) 0.0130(17) 0.0071(12) 0.0046(17)
O12 0.0396(18) 0.082(3) 0.0210(14) 0.0038(16) 0.0135(13) 0.0047(18)
O13 0.0218(15) 0.082(3) 0.0256(15) 0.0012(16) 0.0045(12) 0.0046(16)
O14 0.0138(14) 0.089(3) 0.0336(17) 0.0088(18) -0.0003(12) -0.0005(16)
C21 0.0169(19) 0.070(3) 0.033(2) -0.002(2) 0.0086(17) -0.001(2)
C22 0.018(2) 0.076(4) 0.040(3) 0.004(2) 0.0026(19) 0.000(2)
C23 0.020(2) 0.078(4) 0.030(2) 0.005(2) 0.0040(18) 0.001(2)
C24 0.020(2) 0.086(4) 0.042(3) 0.002(3) 0.012(2) -0.002(2)
O21 0.0193(14) 0.073(2) 0.0242(14) 0.0015(15) 0.0106(12) 0.0023(15)
O22 0.0173(17) 0.100(4) 0.108(4) 0.031(3) 0.005(2) -0.005(2)
N1 0.037(4) 0.071(5) 0.097(6) 0.031(4) -0.016(3) -0.001(3)
C1 0.053(5) 0.111(9) 0.151(10) -0.015(8) 0.001(5) -0.007(5)
C2 0.037(4) 0.073(5) 0.091(6) 0.030(4) -0.017(3) -0.001(3)
C3 0.042(5) 0.075(5) 0.101(6) 0.029(4) -0.012(4) -0.001(4)
C4 0.048(5) 0.075(5) 0.104(7) 0.030(4) -0.010(4) -0.006(4)
C5 0.035(5) 0.076(6) 0.099(6) 0.033(4) -0.016(4) -0.001(4)
O1 0.061(7) 0.210(11) 0.233(11) -0.106(10) -0.018(7) 0.012(7)
C4A 0.046(5) 0.089(5) 0.052(5) 0.025(3) 0.014(4) 0.002(4)
N1A 0.048(4) 0.088(5) 0.053(4) 0.022(3) 0.017(3) 0.000(3)
C2A 0.061(5) 0.096(5) 0.067(4) 0.015(3) 0.026(3) 0.001(4)
C3A 0.038(5) 0.080(6) 0.054(3) 0.021(3) 0.019(3) 0.006(4)
C5A 0.048(4) 0.095(6) 0.056(5) 0.021(4) 0.016(3) 0.002(4)
C1A 0.079(7) 0.115(6) 0.066(4) 0.014(3) 0.028(3) -0.008(5)
O1A 0.082(7) 0.124(7) 0.074(5) 0.022(4) 0.025(5) -0.012(6)

loop_
_atom_type_symbol
_atom_type_description
_atom_type_scat_dispersion_real
_atom_type_scat_dispersion_imag
_atom_type_scat_source
C C 0.0181 0.0091 'International Tables Vol C Tables 4.2.6.8 and 6.1.1.4'
H H 0.0000 0.0000 'International Tables Vol C Tables 4.2.6.8 and 6.1.1.4'
Cl Cl 0.3639 0.7018 'International Tables Vol C Tables 4.2.6.8 and 6.1.1.4'
Co Co -2.3653 3.6143 'International Tables Vol C Tables 4.2.6.8 and 6.1.1.4'
N N 0.0311 0.0180 'International Tables Vol C Tables 4.2.6.8 and 6.1.1.4'
O O 0.0492 0.0322 'International Tables Vol C Tables 4.2.6.8 and 6.1.1.4'

loop_
_geom_angle_atom_site_label_1
_geom_angle_atom_site_label_2
_geom_angle_atom_site_label_3
_geom_angle
_geom_angle_site_symmetry_1
_geom_angle_site_symmetry_3
_geom_angle_publ_flag
O13 Co1 O11 111.07(17) 4_565 . ?
O13 Co1 O21 112.87(13) 4_565 . ?
O11 Co1 O21 100.86(14) . . ?
O13 Co1 Cl1 111.57(11) 4_565 . ?
O11 Co1 Cl1 102.25(11) . . ?
O21 Co1 Cl1 117.02(12) . . ?
O12 Co2 O12 180.0 3_765 . ?
O12 Co2 O14 85.26(15) 3_765 4_565 ?
O12 Co2 O14 94.74(15) . 4_565 ?
O12 Co2 O14 94.74(15) 3_765 2_755 ?
O12 Co2 O14 85.26(15) . 2_755 ?
O14 Co2 O14 180.00(18) 4_565 2_755 ?
O12 Co2 O21 87.94(13) 3_765 . ?
O12 Co2 O21 92.06(13) . . ?
O14 Co2 O21 90.85(13) 4_565 . ?
O14 Co2 O21 89.15(13) 2_755 . ?
O12 Co2 O21 92.06(13) 3_765 3_765 ?
O12 Co2 O21 87.94(13) . 3_765 ?
O14 Co2 O21 89.15(13) 4_565 3_765 ?
O14 Co2 O21 90.85(13) 2_755 3_765 ?
O21 Co2 O21 180.0 . 3_765 ?
C12 C11 C16 119.6(4) . . ?
C12 C11 C17 120.9(4) . . ?
C16 C11 C17 119.5(4) . . ?
C13 C12 C11 121.0(4) . . ?
C13 C12 H12 119.5 . . ?
C11 C12 H12 119.5 . . ?
C12 C13 C14 119.9(4) . . ?
C12 C13 H13 120.0 . . ?
C14 C13 H13 120.0 . . ?
C13 C14 C15 119.4(4) . . ?
C13 C14 C18 120.0(4) . . ?
C15 C14 C18 120.6(4) . . ?
C16 C15 C14 120.7(4) . . ?
C16 C15 H15 119.7 . . ?
C14 C15 H15 119.7 . . ?
C15 C16 C11 119.3(4) . . ?
C15 C16 H16 120.3 . . ?
C11 C16 H16 120.3 . . ?
O12 C17 O11 124.6(4) . . ?
O12 C17 C11 118.8(4) . . ?
O11 C17 C11 116.6(4) . . ?
O14 C18 O13 125.7(4) . . ?
O14 C18 C14 117.3(4) . . ?
O13 C18 C14 117.0(4) . . ?
C17 O11 Co1 122.6(3) . . ?
C17 O12 Co2 137.6(4) . . ?
C18 O13 Co1 119.1(3) . 4_666 ?
C18 O14 Co2 143.4(3) . 2_745 ?
C22 C21 C23 120.2(5) . 3_775 ?
C22 C21 C24 120.0(4) . . ?
C23 C21 C24 119.8(5) 3_775 . ?
C21 C22 C23 120.2(5) . . ?
C21 C22 H22 119.9 . . ?
C23 C22 H22 119.9 . . ?
C22 C23 C21 119.6(5) . 3_775 ?
C22 C23 H23 120.2 . . ?
C21 C23 H23 120.2 3_775 . ?
O22 C24 O21 122.2(6) . . ?
O22 C24 C21 120.2(6) . . ?
O21 C24 C21 117.5(4) . . ?
C24 O21 Co1 106.8(3) . . ?
C24 O21 Co2 120.4(3) . . ?
Co1 O21 Co2 100.73(16) . . ?
C3 N1 C4 109.1(14) . . ?
C3 N1 C5 105.5(12) . . ?
C4 N1 C5 115.7(11) . . ?
C3 N1 C2 109.9(11) . . ?
C4 N1 C2 108.0(12) . . ?
C5 N1 C2 108.6(14) . . ?
O1 C1 C2 133.7(15) . . ?
O1 C1 H1 113.1 . . ?
C2 C1 H1 113.1 . . ?
C1 C2 N1 123.6(13) . . ?
C1 C2 H2A 106.4 . . ?
N1 C2 H2A 106.4 . . ?
C1 C2 H2B 106.4 . . ?
N1 C2 H2B 106.4 . . ?
H2A C2 H2B 106.5 . . ?
N1 C3 H3A 109.5 . . ?
N1 C3 H3B 109.5 . . ?
H3A C3 H3B 109.5 . . ?
N1 C3 H3C 109.5 . . ?
H3A C3 H3C 109.5 . . ?
H3B C3 H3C 109.5 . . ?
N1 C4 H4A 109.5 . . ?
N1 C4 H4B 109.5 . . ?
H4A C4 H4B 109.5 . . ?
N1 C4 H4C 109.5 . . ?
H4A C4 H4C 109.5 . . ?
H4B C4 H4C 109.5 . . ?
N1 C5 H5A 109.5 . . ?
N1 C5 H5B 109.5 . . ?
H5A C5 H5B 109.5 . . ?
N1 C5 H5C 109.5 . . ?
H5A C5 H5C 109.5 . . ?
H5B C5 H5C 109.5 . . ?
C1 O1 H1A 109.5 . . ?
N1A C4A H4AA 109.5 . . ?
N1A C4A H4AB 109.5 . . ?
H4AA C4A H4AB 109.5 . . ?
N1A C4A H4AC 109.5 . . ?
H4AA C4A H4AC 109.5 . . ?
H4AB C4A H4AC 109.5 . . ?
C5A N1A C3A 113.8(12) . . ?
C5A N1A C4A 110.6(11) . . ?
C3A N1A C4A 102.4(11) . . ?
C5A N1A C2A 115.0(13) . . ?
C3A N1A C2A 109.4(11) . . ?
C4A N1A C2A 104.4(11) . . ?
C1A C2A N1A 116.3(13) . . ?
C1A C2A H2AA 108.2 . . ?
N1A C2A H2AA 108.2 . . ?
C1A C2A H2AB 108.2 . . ?
N1A C2A H2AB 108.2 . . ?
H2AA C2A H2AB 107.4 . . ?
N1A C3A H3AA 109.5 . . ?
N1A C3A H3AB 109.5 . . ?
H3AA C3A H3AB 109.5 . . ?
N1A C3A H3AC 109.5 . . ?
H3AA C3A H3AC 109.5 . . ?
H3AB C3A H3AC 109.5 . . ?
N1A C5A H5AA 109.5 . . ?
N1A C5A H5AB 109.5 . . ?
H5AA C5A H5AB 109.5 . . ?
N1A C5A H5AC 109.5 . . ?
H5AA C5A H5AC 109.5 . . ?
H5AB C5A H5AC 109.5 . . ?
O1A C1A C2A 114.3(13) . . ?
O1A C1A H1AA 122.8 . . ?
C2A C1A H1AA 122.8 . . ?
C1A O1A H1AB 109.5 . . ?

loop_
_geom_bond_atom_site_label_1
_geom_bond_atom_site_label_2
_geom_bond_distance
_geom_bond_site_symmetry_2
_geom_bond_publ_flag
Co1 O13 1.949(3) 4_565 ?
Co1 O11 1.975(3) . ?
Co1 O21 1.994(3) . ?
Co1 Cl1 2.2443(14) . ?
Co2 O12 2.019(3) 3_765 ?
Co2 O12 2.019(3) . ?
Co2 O14 2.050(3) 4_565 ?
Co2 O14 2.050(3) 2_755 ?
Co2 O21 2.209(3) . ?
Co2 O21 2.209(3) 3_765 ?
C11 C12 1.386(6) . ?
C11 C16 1.408(6) . ?
C11 C17 1.480(6) . ?
C12 C13 1.377(6) . ?
C12 H12 0.9300 . ?
C13 C14 1.397(6) . ?
C13 H13 0.9300 . ?
C14 C15 1.399(6) . ?
C14 C18 1.489(6) . ?
C15 C16 1.383(7) . ?
C15 H15 0.9300 . ?
C16 H16 0.9300 . ?
C17 O12 1.252(5) . ?
C17 O11 1.277(6) . ?
C18 O14 1.260(5) . ?
C18 O13 1.276(6) . ?
O13 Co1 1.949(3) 4_666 ?
O14 Co2 2.050(3) 2_745 ?
C21 C22 1.382(8) . ?
C21 C23 1.392(6) 3_775 ?
C21 C24 1.496(8) . ?
C22 C23 1.383(8) . ?
C22 H22 0.9300 . ?
C23 C21 1.392(6) 3_775 ?
C23 H23 0.9300 . ?
C24 O22 1.237(6) . ?
C24 O21 1.297(7) . ?
N1 C3 1.502(19) . ?
N1 C4 1.490(14) . ?
N1 C5 1.502(16) . ?
N1 C2 1.516(13) . ?
C1 O1 1.260(13) . ?
C1 C2 1.470(14) . ?
C1 H1 0.9300 . ?
C2 H2A 0.9700 . ?
C2 H2B 0.9700 . ?
C3 H3A 0.9600 . ?
C3 H3B 0.9600 . ?
C3 H3C 0.9600 . ?
C4 H4A 0.9600 . ?
C4 H4B 0.9600 . ?
C4 H4C 0.9600 . ?
C5 H5A 0.9600 . ?
C5 H5B 0.9600 . ?
C5 H5C 0.9600 . ?
O1 H1A 0.8200 . ?
C4A N1A 1.509(14) . ?
C4A H4AA 0.9600 . ?
C4A H4AB 0.9600 . ?
C4A H4AC 0.9600 . ?
N1A C5A 1.477(15) . ?
N1A C3A 1.517(16) . ?
N1A C2A 1.514(17) . ?
C2A C1A 1.496(16) . ?
C2A H2AA 0.9700 . ?
C2A H2AB 0.9700 . ?
C3A H3AA 0.9600 . ?
C3A H3AB 0.9600 . ?
C3A H3AC 0.9600 . ?
C5A H5AA 0.9600 . ?
C5A H5AB 0.9600 . ?
C5A H5AC 0.9600 . ?
C1A O1A 1.353(15) . ?
C1A H1AA 0.9300 . ?
O1A H1AB 0.8200 . ?

loop_
_geom_torsion_atom_site_label_1
_geom_torsion_atom_site_label_2
_geom_torsion_atom_site_label_3
_geom_torsion_atom_site_label_4
_geom_torsion
_geom_torsion_site_symmetry_1
_geom_torsion_site_symmetry_2
_geom_torsion_site_symmetry_3
_geom_torsion_site_symmetry_4
_geom_torsion_publ_flag
C16 C11 C12 C13 2.0(8) . . . . ?
C17 C11 C12 C13 -176.5(5) . . . . ?
C11 C12 C13 C14 -0.1(8) . . . . ?
C12 C13 C14 C15 -1.7(8) . . . . ?
C12 C13 C14 C18 178.4(5) . . . . ?
C13 C14 C15 C16 1.5(9) . . . . ?
C18 C14 C15 C16 -178.6(5) . . . . ?
C14 C15 C16 C11 0.5(9) . . . . ?
C12 C11 C16 C15 -2.2(8) . . . . ?
C17 C11 C16 C15 176.4(5) . . . . ?
C12 C11 C17 O12 -171.9(5) . . . . ?
C16 C11 C17 O12 9.6(8) . . . . ?
C12 C11 C17 O11 9.7(8) . . . . ?
C16 C11 C17 O11 -168.9(5) . . . . ?
C13 C14 C18 O14 -175.0(5) . . . . ?
C15 C14 C18 O14 5.1(8) . . . . ?
C13 C14 C18 O13 5.8(8) . . . . ?
C15 C14 C18 O13 -174.1(5) . . . . ?
O12 C17 O11 Co1 -11.1(8) . . . . ?
C11 C17 O11 Co1 167.2(3) . . . . ?
O11 C17 O12 Co2 32.1(8) . . . . ?
C11 C17 O12 Co2 -146.2(4) . . . . ?
O14 C18 O13 Co1 -5.2(8) . . . 4_666 ?
C14 C18 O13 Co1 173.9(4) . . . 4_666 ?
O13 C18 O14 Co2 -0.1(11) . . . 2_745 ?
C14 C18 O14 Co2 -179.2(4) . . . 2_745 ?
C23 C21 C22 C23 0.3(9) 3_775 . . . ?
C24 C21 C22 C23 -179.9(5) . . . . ?
C21 C22 C23 C21 -0.3(9) . . . 3_775 ?
C22 C21 C24 O22 -10.9(8) . . . . ?
C23 C21 C24 O22 168.9(6) 3_775 . . . ?
C22 C21 C24 O21 170.9(5) . . . . ?
C23 C21 C24 O21 -9.3(7) 3_775 . . . ?
O22 C24 O21 Co1 -13.0(7) . . . . ?
C21 C24 O21 Co1 165.2(4) . . . . ?
O22 C24 O21 Co2 100.7(6) . . . . ?
C21 C24 O21 Co2 -81.1(5) . . . . ?
O1 C1 C2 N1 18(4) . . . . ?
C3 N1 C2 C1 168.4(16) . . . . ?
C4 N1 C2 C1 50(2) . . . . ?
C5 N1 C2 C1 -76.6(19) . . . . ?
C5A N1A C2A C1A -49.5(16) . . . . ?
C3A N1A C2A C1A -179.0(12) . . . . ?
C4A N1A C2A C1A 72.0(15) . . . . ?
N1A C2A C1A O1A -65.6(18) . . . . ?
